data_4060790
loop_
_publ_author_name
'Navarro Clemente, M. Elena'
'Ju\'arez Saavedra, Patricia'
'Cervantes V\'asquez, Marisol'
'Paz-Sandoval, M. Angeles'
'Arif, Atta M.'
'Ernst, Richard D.'

_publ_section_title
;
 Syntheses, Structures, and Reactivity Studies of Half-Open Ruthenocenes
 and Their Oxodienyl Analogues
;
_journal_coden_ASTM ORGND7
_journal_issue 4
_journal_name_full Organometallics
_journal_page_first 592
_journal_page_last 605
_journal_paper_doi 10.1021/om010735s
_journal_volume 21
_journal_year 2002
_chemical_formula_sum 'C16 H24 Cl4 O Ru Sn'
_space_group_crystal_system monoclinic
_space_group_IT_number 14
_space_group_name_Hall '-P 2yn'
_space_group_name_H-M_alt 'P 1 21/n 1'
_cell_angle_alpha 90.00
_cell_angle_beta 96.64(20)
_cell_angle_gamma 90.00
_cell_formula_units_Z 4
_cell_length_a 8.8290(20)
_cell_length_b 15.6050(30)
_cell_length_c 15.2740(30)
_cod_depositor_comments
;
 Changing the space group from 'P 21/n 1 1' to 'P 1 21/n 1' after consulting
 the original publication.

 Antanas Vaitkus,
 2018-01-28

The following automatic conversions were performed:
'_symmetry_cell_setting' value 'Monoclinic' changed to 'monoclinic'
according to '/home/saulius/struct/CIF-dictionaries/cif_core.dic'
dictionary named 'cif_core.dic' version 2.4.1 from 2010-06-29.

Automatic conversion script
Id: cif_fix_enum 1527 2010-12-29 10:47:43Z saulius 
;
_cod_original_sg_symbol_Hall 'P 21/n'
_cod_original_formula_sum 'C16 H24 O1 Cl4 Ru1 Sn1'
_cod_database_code 4060790

loop_
_space_group_symop_id
_space_group_symop_operation_xyz
1 x,y,z
2 -x+1/2,y+1/2,-z+1/2
3 -x,-y,-z
4 x+1/2,-y+1/2,z+1/2

loop_
_atom_site_label
_atom_site_fract_x
_atom_site_fract_y
_atom_site_fract_z
_atom_site_U_iso_or_equiv
_atom_site_adp_type
Sn 0.29566 0.25313 0.87493 0.03908 Uiso
Ru 0.41145 0.17894 0.74551 0.03885 Uiso
Cl1 0.29640 0.30514 0.67693 0.04888 Uiso
Cl2 0.35580 0.39506 0.91952 0.04412 Uiso
Cl3 0.02950 0.26844 0.87383 0.04643 Uiso
Cl4 0.35080 0.18798 1.01591 0.06156 Uiso
O1 0.77920 0.08280 0.79840 0.03868 Uiso
C1 0.61380 0.21230 0.67880 0.05574 Uiso
H1A 0.59605 0.24868 0.62797 0.01879 Uiso
H1B 0.68467 0.16679 0.67203 0.01879 Uiso
C2 0.62690 0.25310 0.76110 0.06120 Uiso
C3 0.62860 0.20150 0.83700 0.02953 Uiso
H3A 0.61348 0.23291 0.88933 0.01879 Uiso
C4 0.72080 0.12220 0.85420 0.11193 Uiso
C5 0.75020 0.09530 0.94680 0.05000 Uiso
H5A 0.81019 0.04384 0.95069 0.01879 Uiso
H5B 0.80457 0.13977 0.98063 0.01879 Uiso
H5C 0.65505 0.08472 0.96957 0.01879 Uiso
C6 0.63610 0.34920 0.76900 0.05000 Uiso
H6A 0.74104 0.36668 0.77514 0.01879 Uiso
H6B 0.58326 0.37490 0.71709 0.01879 Uiso
H6C 0.58986 0.36728 0.81980 0.01879 Uiso
C7 0.19900 0.10930 0.69340 0.05000 Uiso
C8 0.25810 0.06660 0.77250 0.05000 Uiso
C9 0.40560 0.03270 0.76120 0.05000 Uiso
C10 0.43710 0.05230 0.67450 0.05000 Uiso
C11 0.31090 0.10160 0.63280 0.05000 Uiso
C12 0.04240 0.14340 0.67170 0.05000 Uiso
H12A -0.02489 0.09769 0.65057 0.01879 Uiso
H12B 0.00820 0.16802 0.72356 0.01879 Uiso
H12C 0.04251 0.18656 0.62692 0.01879 Uiso
C13 0.16960 0.04370 0.84740 0.05000 Uiso
H13A 0.11763 -0.00971 0.83485 0.01879 Uiso
H13B 0.23822 0.03831 0.90065 0.01879 Uiso
H13C 0.09636 0.08786 0.85460 0.01879 Uiso
C14 0.49010 -0.02960 0.82190 0.05000 Uiso
H14A 0.45445 -0.08652 0.80729 0.01879 Uiso
H14B 0.59706 -0.02595 0.81621 0.01879 Uiso
H14C 0.47346 -0.01664 0.88148 0.01879 Uiso
C15 0.56240 0.01570 0.62910 0.05000 Uiso
H15A 0.53322 -0.04001 0.60640 0.01879 Uiso
H15B 0.58204 0.05259 0.58139 0.01879 Uiso
H15C 0.65289 0.01088 0.67018 0.01879 Uiso
C16 0.28650 0.13010 0.53850 0.05000 Uiso
H16A 0.24093 0.08437 0.50254 0.01879 Uiso
H16B 0.22021 0.17905 0.53335 0.01879 Uiso
H16C 0.38274 0.14513 0.51922 0.01879 Uiso

loop_
_geom_bond_atom_site_label_1
_geom_bond_atom_site_label_2
_geom_bond_distance
_geom_bond_site_symmetry_1
_geom_bond_site_symmetry_2
Sn1 Ru1 2.600 1_555 1_555
Sn1 Cl2 2.360 1_555 1_555
Sn1 Cl3 2.360 1_555 1_555
Sn1 Cl4 2.380 1_555 1_555
Ru1 Cl1 2.400 1_555 1_555
Ru1 C1 2.219 1_555 1_555
Ru1 C2 2.216 1_555 1_555
Ru1 C3 2.266 1_555 1_555
Ru1 C7 2.233 1_555 1_555
Ru1 C8 2.282 1_555 1_555
Ru1 C9 2.296 1_555 1_555
Ru1 C10 2.278 1_555 1_555
Ru1 C11 2.203 1_555 1_555
O1 C4 1.213 1_555 1_555
C1 H1A 0.960 1_555 1_555
C1 H1B 0.960 1_555 1_555
C1 C2 1.402 1_555 1_555
C2 C3 1.410 1_555 1_555
C2 C6 1.506 1_555 1_555
C3 H3A 0.960 1_555 1_555
C3 C4 1.488 1_555 1_555
C4 C5 1.469 1_555 1_555
C5 H5A 0.960 1_555 1_555
C5 H5B 0.960 1_555 1_555
C5 H5C 0.960 1_555 1_555
C6 H6A 0.960 1_555 1_555
C6 H6B 0.960 1_555 1_555
C6 H6C 0.960 1_555 1_555
C7 C8 1.425 1_555 1_555
C7 C11 1.435 1_555 1_555
C7 C12 1.483 1_555 1_555
C8 C9 1.434 1_555 1_555
C8 C13 1.501 1_555 1_555
C9 C10 1.418 1_555 1_555
C9 C14 1.484 1_555 1_555
C10 C11 1.440 1_555 1_555
C10 C15 1.486 1_555 1_555
C11 C16 1.499 1_555 1_555
C12 H12A 0.960 1_555 1_555
C12 H12B 0.960 1_555 1_555
C12 H12C 0.960 1_555 1_555
C13 H13A 0.960 1_555 1_555
C13 H13B 0.960 1_555 1_555
C13 H13C 0.960 1_555 1_555
C14 H14A 0.960 1_555 1_555
C14 H14B 0.960 1_555 1_555
C14 H14C 0.960 1_555 1_555
C15 H15A 0.960 1_555 1_555
C15 H15B 0.960 1_555 1_555
C15 H15C 0.960 1_555 1_555
C16 H16A 0.960 1_555 1_555
C16 H16B 0.960 1_555 1_555
C16 H16C 0.960 1_555 1_555
